data_1548687
loop_
_publ_author_name
'Bolzan, Adrian A.'
'Kennedy, Brendan J.'
'Howard, Christopher J.'

_publ_section_title
;
 Neutron Powder Diffraction Study of Molybdenum and Tungsten Dioxides
;
_journal_coden_ASTM AJCHAS
_journal_issue 8
_journal_name_full 'Australian Journal of Chemistry'
_journal_page_first 1473
_journal_page_last 1477
_journal_paper_doi 10.1071/ch9951473
_journal_volume 48
_journal_year 1995
_chemical_formula_sum 'Mo O2'
_chemical_name_systematic 'Molybdenum dioxide'
_space_group_crystal_system monoclinic
_space_group_IT_number 14
_space_group_name_Hall '-P 2ybc'
_space_group_name_H-M_alt 'P 1 21/c 1'
_symmetry_space_group_name_Hall '-P 2ybc'
_symmetry_space_group_name_H-M 'P 1 21/c 1'
_cell_angle_alpha 90
_cell_angle_beta 120.915(2)
_cell_angle_gamma 90
_cell_formula_units_Z 4
_cell_length_a 5.6102(3)
_cell_length_b 4.8573(2)
_cell_length_c 5.6265(3)
_cell_volume 131.542(12)
_diffrn_radiation_probe neutron
_diffrn_radiation_wavelength 1.4925
_pd_meas_2theta_range_inc 0.05
_pd_meas_2theta_range_max 150
_pd_meas_2theta_range_min 15
_pd_proc_ls_prof_R_factor 0.0371
_pd_proc_ls_prof_wR_expected 0.0266
_pd_proc_ls_prof_wR_factor 0.0465
_pd_proc_number_of_points 321
_pd_proc_wavelength 1.4925
_refine_ls_number_parameters 28
_refine_ls_R_I_factor 0.0157
_cod_data_source_file bolzan1995.cif
_cod_data_source_block MoO2
_cod_database_code 1548687

loop_
_space_group_symop_id
_space_group_symop_operation_xyz
1 x,y,z
2 -x,y+1/2,-z+1/2
3 -x,-y,-z
4 x,-y+1/2,z+1/2

loop_
_atom_site_label
_atom_site_type_symbol
_atom_site_fract_x
_atom_site_fract_y
_atom_site_fract_z
_atom_site_adp_type
_atom_site_B_iso_or_equiv
Mo Mo 0.2309(5) -0.0088(6) 0.0147(5) Bani 0.51(2)
O1 O 0.1138(4) 0.2212(4) 0.2345(3) Bani 0.40(3)
O2 O 0.3901(4) 0.6981(4) 0.2985(3) Bani 0.57(3)

loop_
_atom_site_aniso_label
_atom_site_aniso_U_11
_atom_site_aniso_U_12
_atom_site_aniso_U_13
_atom_site_aniso_U_22
_atom_site_aniso_U_23
_atom_site_aniso_U_33
Mo 0.0079(7) 0.0009(6) 0.0029(6) 0.0059(6) -0.0004(5) 0.0057(8)
O1 0.0041(12) -0.0019(8) 0.0018(11) 0.0075(12) -0.0025(8) 0.0037(13)
O2 0.0088(13) 0.0030(11) -0.0025(8) 0.0076(12) 0.0028(8) 0.0055(12)
